data_4335071
loop_
_publ_author_name
'Peter Comba'
'Michael Morgen'
'Hubert Wadepohl'

_publ_section_title
;
 Tuning of the Properties of Transition-Metal Bispidine Complexes by
 Variation of the Basicity of the Aromatic Donor Groups
;
_journal_name_full 'Inorganic Chemistry'
_journal_page_first 6481
_journal_page_last 6501
_journal_paper_doi 10.1021/ic4004214
_journal_volume 52
_journal_year 2013
_chemical_formula_sum 'C23 H26 Cl2 N4 O5'
_chemical_formula_weight 509.38
_space_group_crystal_system monoclinic
_space_group_IT_number 14
_space_group_name_Hall '-P 2ybc'
_space_group_name_H-M_alt 'P 1 21/c 1'
_symmetry_cell_setting monoclinic
_symmetry_Int_Tables_number 14
_symmetry_space_group_name_Hall '-P 2ybc'
_symmetry_space_group_name_H-M 'P 1 21/c 1'
_atom_sites_solution_hydrogens mixed
_atom_sites_solution_primary iterative
_atom_sites_solution_secondary difmap
_audit_block_code co_mimo61
_audit_creation_method SHELXL-2012
_audit_update_record 'Thu Aug 16 14:18:19 CEST 2012'
_cell_angle_alpha 90
_cell_angle_beta 92.782(12)
_cell_angle_gamma 90
_cell_formula_units_Z 4
_cell_length_a 12.439(5)
_cell_length_b 12.415(5)
_cell_length_c 15.248(7)
_cell_measurement_reflns_used 7610
_cell_measurement_temperature 100(2)
_cell_measurement_theta_max 32.20
_cell_measurement_theta_min 2.32
_cell_volume 2352.0(17)
_computing_cell_refinement
;
SAINT 8.x (Bruker AXS, 1997-2011). Includes estimated systematic errors
 of the unit cell constants from Monte Carlo simulations.
;
_computing_data_collection 'SMART-5.631 (Bruker AXS, 2003)'
_computing_data_reduction 'SAINT 8.x (Bruker AXS, 1997-2011)'
_computing_publication_material 'encifer 1.4 (CCDC, 2011)'
_computing_structure_refinement 'SHELXL-2012 (Sheldrick, 2012)'
_computing_structure_solution 'SUPERFLIP (Palatinus, 2007-2009)'
_diffrn_ambient_environment 'perfluoro polyether oil'
_diffrn_ambient_temperature 100(2)
_diffrn_detector 'CCD plate'
_diffrn_detector_area_resol_mean 8.19
_diffrn_detector_type CCD-PXL-KAF2
_diffrn_measured_fraction_theta_full 0.996
_diffrn_measured_fraction_theta_max 0.956
_diffrn_measurement_device 'three-circle diffractometer'
_diffrn_measurement_device_type 'Bruker AXS Smart 1000'
_diffrn_measurement_method '\f- and \w-scans'
_diffrn_measurement_specimen_support 'polyimid foil'
_diffrn_radiation_monochromator graphite
_diffrn_radiation_probe x-ray
_diffrn_radiation_type MoK\a
_diffrn_radiation_wavelength 0.71073
_diffrn_reflns_av_R_equivalents 0.0459
_diffrn_reflns_Laue_measured_fraction_full 1.000
_diffrn_reflns_Laue_measured_fraction_max 0.956
_diffrn_reflns_limit_h_max 18
_diffrn_reflns_limit_h_min -18
_diffrn_reflns_limit_k_max 18
_diffrn_reflns_limit_k_min -18
_diffrn_reflns_limit_l_max 22
_diffrn_reflns_limit_l_min -22
_diffrn_reflns_number 60106
_diffrn_reflns_point_group_measured_fraction_full 1.000
_diffrn_reflns_point_group_measured_fraction_max 0.956
_diffrn_reflns_theta_full 31.51
_diffrn_reflns_theta_max 32.437
_diffrn_reflns_theta_min 1.639
_diffrn_source 'fine-focus sealed tube (Mo)'
_exptl_absorpt_coefficient_mu 0.319
_exptl_absorpt_correction_T_max 0.7464
_exptl_absorpt_correction_T_min 0.7002
_exptl_absorpt_correction_type multi-scan
_exptl_absorpt_process_details
;
multi-scan from symmetry-related measurements (Blessing 1995)
SADABS (Sheldrick & Bruker AXS, 2004-2008)
;
_exptl_crystal_colour colourless
_exptl_crystal_density_diffrn 1.439
_exptl_crystal_description irregular
_exptl_crystal_F_000 1064
_exptl_crystal_size_max 0.230
_exptl_crystal_size_mid 0.190
_exptl_crystal_size_min 0.110
_refine_diff_density_max 0.537
_refine_diff_density_min -0.369
_refine_diff_density_rms 0.070
_refine_ls_extinction_method none
_refine_ls_goodness_of_fit_ref 1.030
_refine_ls_hydrogen_treatment mixed
_refine_ls_matrix_type full
_refine_ls_number_parameters 353
_refine_ls_number_reflns 8102
_refine_ls_number_restraints 0
_refine_ls_restrained_S_all 1.030
_refine_ls_R_factor_all 0.0601
_refine_ls_R_factor_gt 0.0412
_refine_ls_shift/su_max 0.001
_refine_ls_shift/su_mean 0.000
_refine_ls_structure_factor_coef Fsqd
_refine_ls_weighting_details
;
 w=1/[\s^2^(Fo^2^)+(0.0473P)^2^+1.3677P]
 where P=(Fo^2^+2Fc^2^)/3
;
_refine_ls_weighting_scheme calc
_refine_ls_wR_factor_gt 0.0950
_refine_ls_wR_factor_ref 0.1057
_reflns_Friedel_coverage 0.000
_reflns_number_gt 6348
_reflns_number_total 8102
_reflns_threshold_expression 'I > 2\s(I)'
_cod_data_source_file ic4004214_si_005_3.cif
_cod_data_source_block co_mimo61
_cod_original_sg_symbol_H-M 'P 21/c'
_cod_database_code 4335071
_audit_block_refno 1565
_audit_block_usercomment Mimo_470
_shelx_space_group_comment
;
The symmetry employed for this shelxl refinement is uniquely defined
by the following loop, which should always be used as a source of
symmetry information in preference to the above space-group names.
They are only intended as comments.
;
_shelx_estimated_absorpt_t_min 0.930
_shelx_estimated_absorpt_t_max 0.966
_diffrn_reflns_sigmai/neti 0.0322
_shelxl_version_number 2012-4

loop_
_symmetry_equiv_pos_as_xyz
'x, y, z'
'-x, y+1/2, -z+1/2'
'-x, -y, -z'
'x, -y-1/2, z-1/2'

loop_
_atom_site_label
_atom_site_type_symbol
_atom_site_fract_x
_atom_site_fract_y
_atom_site_fract_z
_atom_site_U_iso_or_equiv
_atom_site_adp_type
_atom_site_occupancy
_atom_site_site_symmetry_order
_atom_site_calc_flag
_atom_site_refinement_flags
Cl1 Cl 0.26694(3) 0.26697(3) 0.40563(2) 0.02316(8) Uani 1 1 d D
Cl2 Cl -0.02631(3) 0.75426(3) 0.32342(2) 0.02340(8) Uani 1 1 d D
O1 O 0.51703(7) 0.49268(7) 0.72564(6) 0.01526(18) Uani 1 1 d D
O2 O 0.39653(7) 0.54953(7) 0.82086(6) 0.01539(18) Uani 1 1 d D
O3 O 0.26041(8) 0.96218(7) 0.61356(6) 0.01765(19) Uani 1 1 d D
O4 O 0.22963(8) 0.89234(7) 0.74618(6) 0.01551(18) Uani 1 1 d D
O5 O 0.44544(7) 0.76349(7) 0.71717(6) 0.01343(17) Uani 1 1 d D
H5 H 0.4401(14) 0.8159(15) 0.7389(12) 0.016 Uiso 1 1 d D
N1 N 0.30423(9) 0.35302(8) 0.69284(7) 0.0149(2) Uani 1 1 d D
N2 N 0.01951(9) 0.84254(9) 0.60975(8) 0.0176(2) Uani 1 1 d D
N3 N 0.16630(8) 0.59440(8) 0.61739(7) 0.01187(19) Uani 1 1 d D
N7 N 0.34716(8) 0.65767(8) 0.51912(6) 0.01089(18) Uani 1 1 d D
C1 C 0.36249(9) 0.59873(9) 0.67292(7) 0.00950(19) Uani 1 1 d D
C2 C 0.25205(9) 0.53830(9) 0.66885(8) 0.0108(2) Uani 1 1 d D
H2 H 0.2328(13) 0.5298(13) 0.7309(11) 0.013 Uiso 1 1 d D
C4 C 0.15886(9) 0.70994(9) 0.63702(8) 0.0112(2) Uani 1 1 d D
H4 H 0.1329(13) 0.7218(13) 0.6975(11) 0.013 Uiso 1 1 d D
C5 C 0.26980(9) 0.76856(9) 0.63503(8) 0.0097(2) Uani 1 1 d D
C6 C 0.32262(9) 0.76714(9) 0.54636(8) 0.0109(2) Uani 1 1 d D
H6A H 0.2761(13) 0.7993(13) 0.5028(11) 0.013 Uiso 1 1 d D
H6B H 0.3878(13) 0.8118(13) 0.5518(10) 0.013 Uiso 1 1 d D
C8 C 0.41688(9) 0.60305(9) 0.58485(7) 0.0105(2) Uani 1 1 d D
H8A H 0.4871(13) 0.6384(13) 0.5935(10) 0.013 Uiso 1 1 d D
H8B H 0.4320(13) 0.5318(13) 0.5630(10) 0.013 Uiso 1 1 d D
C9 C 0.34321(9) 0.71341(9) 0.70516(8) 0.0102(2) Uani 1 1 d D
H9 H 0.3080(13) 0.7124(13) 0.7598(11) 0.012 Uiso 1 1 d D
C10 C 0.43551(9) 0.54049(9) 0.74096(8) 0.0116(2) Uani 1 1 d D
C11 C 0.45139(11) 0.48804(11) 0.88941(9) 0.0197(3) Uani 1 1 d D
H11A H 0.4428 0.4110 0.8769 0.030 Uiso 1 1 calc RD
H11B H 0.4206 0.5048 0.9458 0.030 Uiso 1 1 calc RD
H11C H 0.5281 0.5065 0.8922 0.030 Uiso 1 1 calc RD
C12 C 0.25264(9) 0.88566(9) 0.66159(8) 0.0121(2) Uani 1 1 d D
C13 C 0.20979(12) 0.99906(11) 0.77883(10) 0.0217(3) Uani 1 1 d D
H13A H 0.1534 1.0337 0.7416 0.033 Uiso 1 1 calc RD
H13B H 0.2761 1.0417 0.7780 0.033 Uiso 1 1 calc RD
H13C H 0.1864 0.9944 0.8392 0.033 Uiso 1 1 calc RD
C14 C 0.26866(9) 0.42562(9) 0.63304(8) 0.0121(2) Uani 1 1 d D
C15 C 0.25515(10) 0.40338(10) 0.54363(8) 0.0145(2) Uani 1 1 d D
H15 H 0.2328(14) 0.4580(14) 0.5039(11) 0.017 Uiso 1 1 d D
C16 C 0.27909(10) 0.30028(10) 0.51599(9) 0.0152(2) Uani 1 1 d D
C17 C 0.31453(10) 0.22317(10) 0.57643(9) 0.0169(2) Uani 1 1 d D
H17 H 0.3274(14) 0.1514(15) 0.5589(11) 0.020 Uiso 1 1 d D
C18 C 0.32622(11) 0.25411(10) 0.66371(9) 0.0169(2) Uani 1 1 d D
H18 H 0.3507(14) 0.2025(15) 0.7067(11) 0.020 Uiso 1 1 d D
C19 C 0.07731(9) 0.76358(10) 0.57421(9) 0.0131(2) Uani 1 1 d D
C20 C 0.06659(10) 0.73373(10) 0.48643(9) 0.0147(2) Uani 1 1 d D
H20 H 0.1097(14) 0.6785(14) 0.4633(11) 0.018 Uiso 1 1 d D
C21 C -0.00833(10) 0.78914(11) 0.43329(9) 0.0170(2) Uani 1 1 d D
C22 C -0.06843(10) 0.87135(11) 0.46753(10) 0.0210(3) Uani 1 1 d D
H22 H -0.1204(15) 0.9097(15) 0.4331(12) 0.025 Uiso 1 1 d D
C23 C -0.05151(11) 0.89422(11) 0.55589(11) 0.0217(3) Uani 1 1 d D
H23 H -0.0932(15) 0.9504(16) 0.5822(12) 0.026 Uiso 1 1 d D
C24 C 0.06317(10) 0.54301(10) 0.63623(9) 0.0177(2) Uani 1 1 d D
H24A H 0.0659 0.4664 0.6210 0.027 Uiso 1 1 calc RD
H24B H 0.0047 0.5778 0.6014 0.027 Uiso 1 1 calc RD
H24C H 0.0503 0.5506 0.6988 0.027 Uiso 1 1 calc RD
C25 C 0.39660(11) 0.65909(11) 0.43445(8) 0.0178(2) Uani 1 1 d D
H25A H 0.3484 0.6952 0.3910 0.027 Uiso 1 1 calc RD
H25B H 0.4095 0.5850 0.4154 0.027 Uiso 1 1 calc RD
H25C H 0.4651 0.6980 0.4399 0.027 Uiso 1 1 calc RD

loop_
_atom_site_aniso_label
_atom_site_aniso_U_11
_atom_site_aniso_U_22
_atom_site_aniso_U_33
_atom_site_aniso_U_23
_atom_site_aniso_U_13
_atom_site_aniso_U_12
Cl1 0.03597(19) 0.01526(14) 0.01843(15) -0.00323(11) 0.00319(13) -0.00385(13)
Cl2 0.02089(15) 0.02911(18) 0.01953(16) 0.00920(13) -0.00578(12) -0.00482(12)
O1 0.0143(4) 0.0147(4) 0.0165(4) 0.0012(3) -0.0016(3) 0.0032(3)
O2 0.0193(4) 0.0166(4) 0.0101(4) 0.0015(3) -0.0016(3) 0.0049(3)
O3 0.0197(4) 0.0106(4) 0.0225(5) 0.0031(3) -0.0005(4) 0.0022(3)
O4 0.0207(4) 0.0102(4) 0.0156(4) -0.0025(3) 0.0007(3) 0.0024(3)
O5 0.0123(4) 0.0102(4) 0.0174(4) -0.0037(3) -0.0026(3) -0.0014(3)
N1 0.0145(5) 0.0102(4) 0.0197(5) 0.0027(4) -0.0034(4) -0.0009(4)
N2 0.0129(5) 0.0130(5) 0.0267(6) -0.0012(4) -0.0012(4) 0.0025(4)
N3 0.0095(4) 0.0083(4) 0.0176(5) 0.0014(4) -0.0013(3) -0.0003(3)
N7 0.0127(4) 0.0114(4) 0.0085(4) 0.0006(3) -0.0003(3) 0.0013(3)
C1 0.0100(5) 0.0083(5) 0.0100(5) 0.0006(4) -0.0016(4) 0.0009(4)
C2 0.0113(5) 0.0089(5) 0.0122(5) 0.0012(4) -0.0007(4) -0.0001(4)
C4 0.0102(5) 0.0091(5) 0.0143(5) 0.0006(4) 0.0002(4) 0.0007(4)
C5 0.0102(5) 0.0081(5) 0.0107(5) 0.0004(4) -0.0005(4) 0.0003(4)
C6 0.0115(5) 0.0099(5) 0.0111(5) 0.0019(4) -0.0006(4) 0.0002(4)
C8 0.0107(5) 0.0108(5) 0.0100(5) 0.0003(4) -0.0006(4) 0.0015(4)
C9 0.0104(5) 0.0089(5) 0.0111(5) -0.0007(4) -0.0013(4) 0.0005(4)
C10 0.0133(5) 0.0089(5) 0.0123(5) 0.0005(4) -0.0024(4) -0.0006(4)
C11 0.0242(6) 0.0211(6) 0.0133(6) 0.0048(5) -0.0040(5) 0.0053(5)
C12 0.0098(5) 0.0105(5) 0.0157(5) -0.0005(4) -0.0018(4) 0.0009(4)
C13 0.0267(7) 0.0132(6) 0.0253(7) -0.0069(5) 0.0031(5) 0.0048(5)
C14 0.0109(5) 0.0084(5) 0.0169(5) 0.0010(4) -0.0011(4) -0.0017(4)
C15 0.0171(5) 0.0100(5) 0.0162(6) 0.0017(4) -0.0009(4) -0.0009(4)
C16 0.0163(5) 0.0116(5) 0.0178(6) -0.0010(4) 0.0010(4) -0.0032(4)
C17 0.0158(5) 0.0085(5) 0.0264(7) -0.0003(5) 0.0004(5) -0.0002(4)
C18 0.0165(5) 0.0097(5) 0.0242(6) 0.0043(5) -0.0033(5) -0.0005(4)
C19 0.0090(5) 0.0097(5) 0.0205(6) 0.0019(4) -0.0012(4) -0.0003(4)
C20 0.0107(5) 0.0129(5) 0.0202(6) 0.0031(4) -0.0011(4) -0.0003(4)
C21 0.0135(5) 0.0160(6) 0.0210(6) 0.0067(5) -0.0044(4) -0.0049(4)
C22 0.0119(5) 0.0153(6) 0.0352(8) 0.0084(5) -0.0057(5) -0.0002(4)
C23 0.0143(6) 0.0130(6) 0.0373(8) 0.0008(5) -0.0020(5) 0.0039(5)
C24 0.0119(5) 0.0138(6) 0.0272(7) 0.0030(5) -0.0004(5) -0.0028(4)
C25 0.0192(6) 0.0229(6) 0.0114(5) 0.0012(5) 0.0019(4) 0.0030(5)

loop_
_atom_type_symbol
_atom_type_description
_atom_type_scat_dispersion_real
_atom_type_scat_dispersion_imag
_atom_type_scat_source
C C 0.0033 0.0016 'International Tables Vol C Tables 4.2.6.8 and 6.1.1.4'
H H 0.0000 0.0000 'International Tables Vol C Tables 4.2.6.8 and 6.1.1.4'
Cl Cl 0.1484 0.1585 'International Tables Vol C Tables 4.2.6.8 and 6.1.1.4'
N N 0.0061 0.0033 'International Tables Vol C Tables 4.2.6.8 and 6.1.1.4'
O O 0.0106 0.0060 'International Tables Vol C Tables 4.2.6.8 and 6.1.1.4'

loop_
_geom_angle_atom_site_label_1
_geom_angle_atom_site_label_2
_geom_angle_atom_site_label_3
_geom_angle
C10 O2 C11 115.90(10)
C12 O4 C13 116.01(10)
C9 O5 H5 110.2(14)
C18 N1 C14 117.17(12)
C23 N2 C19 116.83(12)
C2 N3 C4 113.91(9)
C2 N3 C24 107.88(10)
C4 N3 C24 108.60(10)
C25 N7 C6 110.15(10)
C25 N7 C8 110.59(10)
C6 N7 C8 111.28(9)
C10 C1 C9 108.64(9)
C10 C1 C8 109.77(10)
C9 C1 C8 109.38(9)
C10 C1 C2 106.99(9)
C9 C1 C2 107.95(9)
C8 C1 C2 113.96(10)
N3 C2 C14 110.64(10)
N3 C2 C1 114.05(9)
C14 C2 C1 108.75(9)
N3 C2 H2 110.9(9)
C14 C2 H2 106.7(10)
C1 C2 H2 105.4(9)
N3 C4 C19 110.32(10)
N3 C4 C5 112.74(9)
C19 C4 C5 110.37(10)
N3 C4 H4 110.9(9)
C19 C4 H4 106.4(9)
C5 C4 H4 105.9(10)
C12 C5 C6 108.45(9)
C12 C5 C9 109.05(9)
C6 C5 C9 110.12(10)
C12 C5 C4 107.67(9)
C6 C5 C4 115.41(10)
C9 C5 C4 105.98(9)
N7 C6 C5 111.53(9)
N7 C6 H6A 108.8(10)
C5 C6 H6A 109.9(10)
N7 C6 H6B 111.5(10)
C5 C6 H6B 107.8(9)
H6A C6 H6B 107.1(14)
N7 C8 C1 110.16(10)
N7 C8 H8A 112.3(10)
C1 C8 H8A 109.0(9)
N7 C8 H8B 107.9(10)
C1 C8 H8B 111.8(10)
H8A C8 H8B 105.6(13)
O5 C9 C1 107.21(9)
O5 C9 C5 113.20(10)
C1 C9 C5 106.79(9)
O5 C9 H9 109.7(10)
C1 C9 H9 110.6(10)
C5 C9 H9 109.3(10)
O1 C10 O2 124.22(11)
O1 C10 C1 125.34(11)
O2 C10 C1 110.43(10)
O2 C11 H11A 109.5
O2 C11 H11B 109.5
H11A C11 H11B 109.5
O2 C11 H11C 109.5
H11A C11 H11C 109.5
H11B C11 H11C 109.5
O3 C12 O4 124.33(11)
O3 C12 C5 124.92(11)
O4 C12 C5 110.73(10)
O4 C13 H13A 109.5
O4 C13 H13B 109.5
H13A C13 H13B 109.5
O4 C13 H13C 109.5
H13A C13 H13C 109.5
H13B C13 H13C 109.5
N1 C14 C15 123.51(11)
N1 C14 C2 114.85(11)
C15 C14 C2 121.47(11)
C16 C15 C14 117.62(11)
C16 C15 H15 122.0(10)
C14 C15 H15 120.3(10)
C15 C16 C17 120.16(12)
C15 C16 Cl1 120.43(10)
C17 C16 Cl1 119.41(10)
C16 C17 C18 117.53(12)
C16 C17 H17 121.1(11)
C18 C17 H17 121.3(11)
N1 C18 C17 124.00(12)
N1 C18 H18 116.8(11)
C17 C18 H18 119.2(11)
N2 C19 C20 123.67(11)
N2 C19 C4 114.85(11)
C20 C19 C4 121.45(11)
C21 C20 C19 117.44(12)
C21 C20 H20 121.1(10)
C19 C20 H20 121.5(10)
C22 C21 C20 120.38(13)
C22 C21 Cl2 120.16(10)
C20 C21 Cl2 119.46(11)
C21 C22 C23 117.38(12)
C21 C22 H22 122.2(12)
C23 C22 H22 120.4(12)
N2 C23 C22 124.29(13)
N2 C23 H23 116.2(11)
C22 C23 H23 119.5(11)
N3 C24 H24A 109.5
N3 C24 H24B 109.5
H24A C24 H24B 109.5
N3 C24 H24C 109.5
H24A C24 H24C 109.5
H24B C24 H24C 109.5
N7 C25 H25A 109.5
N7 C25 H25B 109.5
H25A C25 H25B 109.5
N7 C25 H25C 109.5
H25A C25 H25C 109.5
H25B C25 H25C 109.5

loop_
_geom_bond_atom_site_label_1
_geom_bond_atom_site_label_2
_geom_bond_distance
Cl1 C16 1.7324(15)
Cl2 C21 1.7343(16)
O1 C10 1.2076(15)
O2 C10 1.3376(16)
O2 C11 1.4394(16)
O3 C12 1.2063(15)
O4 C12 1.3373(16)
O4 C13 1.4409(16)
O5 C9 1.4193(15)
O5 H5 0.735(19)
N1 C18 1.3386(17)
N1 C14 1.3418(16)
N2 C23 1.3401(18)
N2 C19 1.3451(16)
N3 C2 1.4688(15)
N3 C4 1.4691(16)
N3 C24 1.4735(16)
N7 C25 1.4569(16)
N7 C6 1.4578(16)
N7 C8 1.4602(15)
C1 C10 1.5273(16)
C1 C9 1.5290(17)
C1 C8 1.5335(17)
C1 C2 1.5639(17)
C2 C14 1.5194(17)
C2 H2 0.992(16)
C4 C19 1.5151(17)
C4 C5 1.5617(17)
C4 H4 1.003(17)
C5 C12 1.5269(17)
C5 C6 1.5317(17)
C5 C9 1.5334(16)
C6 H6A 0.948(17)
C6 H6B 0.983(17)
C8 H8A 0.980(16)
C8 H8B 0.967(16)
C9 H9 0.960(16)
C11 H11A 0.9800
C11 H11B 0.9800
C11 H11C 0.9800
C13 H13A 0.9800
C13 H13B 0.9800
C13 H13C 0.9800
C14 C15 1.3931(18)
C15 C16 1.3845(18)
C15 H15 0.942(17)
C16 C17 1.3858(19)
C17 C18 1.386(2)
C17 H17 0.947(18)
C18 H18 0.955(18)
C19 C20 1.3890(19)
C20 C21 1.3875(18)
C20 H20 0.949(18)
C21 C22 1.382(2)
C22 C23 1.383(2)
C22 H22 0.942(19)
C23 H23 0.967(19)
C24 H24A 0.9800
C24 H24B 0.9800
C24 H24C 0.9800
C25 H25A 0.9800
C25 H25B 0.9800
C25 H25C 0.9800

loop_
_geom_torsion_atom_site_label_1
_geom_torsion_atom_site_label_2
_geom_torsion_atom_site_label_3
_geom_torsion_atom_site_label_4
_geom_torsion
C4 N3 C2 C14 -169.17(9)
C24 N3 C2 C14 70.18(12)
C4 N3 C2 C1 -46.21(13)
C24 N3 C2 C1 -166.85(10)
C10 C1 C2 N3 170.28(9)
C9 C1 C2 N3 53.52(13)
C8 C1 C2 N3 -68.19(13)
C10 C1 C2 C14 -65.72(12)
C9 C1 C2 C14 177.51(9)
C8 C1 C2 C14 55.80(12)
C2 N3 C4 C19 173.63(10)
C24 N3 C4 C19 -66.13(13)
C2 N3 C4 C5 49.74(13)
C24 N3 C4 C5 169.98(10)
N3 C4 C5 C12 -176.72(9)
C19 C4 C5 C12 59.42(12)
N3 C4 C5 C6 62.01(13)
C19 C4 C5 C6 -61.85(13)
N3 C4 C5 C9 -60.14(12)
C19 C4 C5 C9 176.00(9)
C25 N7 C6 C5 179.64(10)
C8 N7 C6 C5 -57.34(13)
C12 C5 C6 N7 176.73(9)
C9 C5 C6 N7 57.48(12)
C4 C5 C6 N7 -62.43(13)
C25 N7 C8 C1 -178.14(10)
C6 N7 C8 C1 59.09(12)
C10 C1 C8 N7 179.44(9)
C9 C1 C8 N7 -61.45(12)
C2 C1 C8 N7 59.47(13)
C10 C1 C9 O5 58.39(12)
C8 C1 C9 O5 -61.42(12)
C2 C1 C9 O5 174.08(9)
C10 C1 C9 C5 180.00(9)
C8 C1 C9 C5 60.19(12)
C2 C1 C9 C5 -64.31(11)
C12 C5 C9 O5 -59.27(12)
C6 C5 C9 O5 59.61(12)
C4 C5 C9 O5 -174.92(9)
C12 C5 C9 C1 -177.02(9)
C6 C5 C9 C1 -58.13(12)
C4 C5 C9 C1 67.33(11)
C11 O2 C10 O1 -6.61(18)
C11 O2 C10 C1 173.32(10)
C9 C1 C10 O1 -128.52(12)
C8 C1 C10 O1 -8.95(16)
C2 C1 C10 O1 115.17(13)
C9 C1 C10 O2 51.55(12)
C8 C1 C10 O2 171.12(10)
C2 C1 C10 O2 -64.76(12)
C13 O4 C12 O3 2.17(18)
C13 O4 C12 C5 -178.96(10)
C6 C5 C12 O3 12.79(16)
C9 C5 C12 O3 132.71(12)
C4 C5 C12 O3 -112.73(13)
C6 C5 C12 O4 -166.08(9)
C9 C5 C12 O4 -46.16(13)
C4 C5 C12 O4 68.40(12)
C18 N1 C14 C15 -0.80(18)
C18 N1 C14 C2 -176.16(11)
N3 C2 C14 N1 -150.68(10)
C1 C2 C14 N1 83.33(12)
N3 C2 C14 C15 33.86(15)
C1 C2 C14 C15 -92.14(13)
N1 C14 C15 C16 0.59(18)
C2 C14 C15 C16 175.65(11)
C14 C15 C16 C17 0.35(18)
C14 C15 C16 Cl1 -178.73(9)
C15 C16 C17 C18 -1.00(19)
Cl1 C16 C17 C18 178.09(10)
C14 N1 C18 C17 0.07(19)
C16 C17 C18 N1 0.8(2)
C23 N2 C19 C20 -0.26(19)
C23 N2 C19 C4 178.20(11)
N3 C4 C19 N2 143.93(11)
C5 C4 C19 N2 -90.82(13)
N3 C4 C19 C20 -37.57(15)
C5 C4 C19 C20 87.68(13)
N2 C19 C20 C21 -0.06(19)
C4 C19 C20 C21 -178.42(11)
C19 C20 C21 C22 0.61(18)
C19 C20 C21 Cl2 -179.24(9)
C20 C21 C22 C23 -0.81(19)
Cl2 C21 C22 C23 179.04(10)
C19 N2 C23 C22 0.0(2)
C21 C22 C23 N2 0.5(2)
